data_9010326
loop_
_publ_author_name
'Nestola, F.'
'Tribaudino, M.'
'Ballaran, T. B.'
'Liebske, C.'
'Bruno, M.'

_publ_section_title
;
 The crystal structures of pyroxenes along the jadeite - hedenbergite and
 jadeite - aegirine joins
 Sample: Jd0Ae100
;
_journal_name_full 'American Mineralogist'
_journal_page_first 1492
_journal_page_last 1501
_journal_paper_doi 10.2138/am.2007.2540
_journal_volume 92
_journal_year 2007
_chemical_compound_source Synthetic
_chemical_formula_sum 'Fe Na O6 Si2'
_chemical_name_mineral Aegirine
_space_group_IT_number 15
_symmetry_space_group_name_Hall '-C 2yc'
_symmetry_space_group_name_H-M 'C 1 2/c 1'
_cell_angle_alpha 90
_cell_angle_beta 107.579
_cell_angle_gamma 90
_cell_length_a 9.6623
_cell_length_b 8.8000
_cell_length_c 5.2956
_cell_formula_units_Z 4
_cell_volume 429.248
_database_code_amcsd 0004448
_exptl_crystal_density_diffrn 3.575
_cod_original_formula_sum 'Na Fe Si2 O6'
_cod_database_code 9010326

loop_
_space_group_symop_operation_xyz
x,y,z
1/2+x,1/2+y,z
x,-y,1/2+z
1/2+x,1/2-y,1/2+z
-x,y,1/2-z
1/2-x,1/2+y,1/2-z
-x,-y,-z
1/2-x,1/2-y,-z

loop_
_atom_site_aniso_label
_atom_site_aniso_U_11
_atom_site_aniso_U_22
_atom_site_aniso_U_33
_atom_site_aniso_U_12
_atom_site_aniso_U_13
_atom_site_aniso_U_23
NaM2 0.01320 0.01250 0.00620 0.00000 -0.00310 0.00000
Fe3+M1 0.00520 0.00460 0.00510 0.00000 0.00039 0.00000
SiT 0.00460 0.00470 0.00540 -0.00060 0.00060 -0.00022
O1 0.00520 0.00800 0.00700 -0.00010 0.00060 0.00110
O2 0.01070 0.00630 0.01250 -0.00330 0.00330 -0.00140
O3 0.00680 0.01070 0.00630 0.00000 0.00090 -0.00290

loop_
_atom_site_label
_atom_site_fract_x
_atom_site_fract_y
_atom_site_fract_z
_atom_site_U_iso_or_equiv
NaM2 0.00000 0.29610 0.25000 0.01160
Fe3+M1 0.00000 0.89921 0.25000 0.00490
SiT 0.29115 0.08942 0.23765 0.00490
O1 0.11460 0.07890 0.13930 0.00670
O2 0.35910 0.25560 0.30320 0.00970
O3 0.35260 0.00800 0.01460 0.00790

loop_
_cod_related_entry_id
_cod_related_entry_database
_cod_related_entry_code
1 AMCSD 0004448
